data_4348354
loop_
_publ_author_name
'Carter, Korey P.'
'Cahill, Christopher L.'

_publ_section_title
;
 Combining coordination and supramolecular chemistry to explore uranyl
 assembly in the solid state
;
_journal_issue 2
_journal_name_full 'Inorganic Chemistry Frontiers'
_journal_page_first 141
_journal_paper_doi 10.1039/C4QI00183D
_journal_volume 2
_journal_year 2015
_chemical_formula_sum 'C36 H26 Br3 N3 O12 U2'
_chemical_formula_weight 1408.39
_space_group_crystal_system monoclinic
_space_group_IT_number 14
_space_group_name_Hall '-P 2yn'
_space_group_name_H-M_alt 'P 1 21/n 1'
_symmetry_cell_setting monoclinic
_symmetry_Int_Tables_number 14
_symmetry_space_group_name_H-M 'P 1 21/n 1'
_atom_sites_solution_hydrogens geom
_audit_creation_method SHELXL-2013
_audit_update_record
;
2014-09-23 deposited with the CCDC.
2014-12-08 downloaded from the CCDC.
;
_cell_angle_alpha 90
_cell_angle_beta 105.647(6)
_cell_angle_gamma 90
_cell_formula_units_Z 4
_cell_length_a 20.6384(9)
_cell_length_b 7.4578(3)
_cell_length_c 26.5728(12)
_cell_measurement_reflns_used 39751
_cell_measurement_temperature 293(2)
_cell_measurement_theta_max 45.326
_cell_measurement_theta_min 4.661
_cell_volume 3938.4(3)
_computing_cell_refinement 'SAINT, Bruker-AXS'
_computing_data_collection 'APEX, Bruker-AXS'
_computing_data_reduction 'SAINT, Bruker-AXS'
_computing_molecular_graphics 'Crystal Maker (Palmer, 2009)'
_computing_publication_material 'WINGX (Farrugia, 2012)'
_computing_structure_refinement 'SHELXL-2013 (Sheldrick, 2013)'
_computing_structure_solution 'SIR92 (Gualardi, 1994)'
_diffrn_ambient_temperature 293(2)
_diffrn_measured_fraction_theta_full 1.000
_diffrn_measured_fraction_theta_max 0.999
_diffrn_measurement_device_type 'Bruker APEX II CCD'
_diffrn_measurement_method 'omega scans'
_diffrn_radiation_probe x-ray
_diffrn_radiation_type MoK\a
_diffrn_radiation_wavelength 0.71073
_diffrn_reflns_av_R_equivalents 0.0671
_diffrn_reflns_av_unetI/netI 0.0601
_diffrn_reflns_Laue_measured_fraction_full 1.000
_diffrn_reflns_Laue_measured_fraction_max 0.999
_diffrn_reflns_limit_h_max 26
_diffrn_reflns_limit_h_min -26
_diffrn_reflns_limit_k_max 9
_diffrn_reflns_limit_k_min -9
_diffrn_reflns_limit_l_max 33
_diffrn_reflns_limit_l_min -34
_diffrn_reflns_number 38110
_diffrn_reflns_point_group_measured_fraction_full 1.000
_diffrn_reflns_point_group_measured_fraction_max 0.999
_diffrn_reflns_theta_full 25.500
_diffrn_reflns_theta_max 27.603
_diffrn_reflns_theta_min 1.115
_diffrn_source 'fine-focus sealed tube'
_exptl_absorpt_coefficient_mu 11.322
_exptl_absorpt_correction_T_max 0.7456
_exptl_absorpt_correction_T_min 0.5074
_exptl_absorpt_correction_type empirical
_exptl_absorpt_process_details 'SADABS, Bruker-AXS (2008)'
_exptl_crystal_colour Yellow
_exptl_crystal_density_diffrn 2.375
_exptl_crystal_description Rod
_exptl_crystal_F_000 2592
_exptl_crystal_size_max 0.17
_exptl_crystal_size_mid 0.07
_exptl_crystal_size_min 0.05
_refine_diff_density_max 4.462
_refine_diff_density_min -2.757
_refine_diff_density_rms 0.234
_refine_ls_extinction_method none
_refine_ls_goodness_of_fit_ref 1.146
_refine_ls_hydrogen_treatment constr
_refine_ls_matrix_type full
_refine_ls_number_parameters 505
_refine_ls_number_reflns 9133
_refine_ls_number_restraints 18
_refine_ls_restrained_S_all 1.762
_refine_ls_R_factor_all 0.0784
_refine_ls_R_factor_gt 0.0499
_refine_ls_shift/su_max 0.020
_refine_ls_shift/su_mean 0.000
_refine_ls_structure_factor_coef Fsqd
_refine_ls_weighting_details 'w=1/[\s^2^(Fo^2^)+(0.0626P)^2^+4.1171P] where P=(Fo^2^+2Fc^2^)/3'
_refine_ls_weighting_scheme calc
_refine_ls_wR_factor_gt 0.1195
_refine_ls_wR_factor_ref 0.1350
_reflns_Friedel_coverage 0.000
_reflns_number_gt 6727
_reflns_number_total 9133
_reflns_threshold_expression 'I > 2\s(I)'
_cod_data_source_file c4qi00183d2.cif
_cod_data_source_block Compound_8
_cod_original_sg_symbol_H-M 'P 21/n'
_cod_database_code 4348354
_shelx_space_group_comment
;
The symmetry employed for this shelxl refinement is uniquely defined
by the following loop, which should always be used as a source of
symmetry information in preference to the above space-group names.
They are only intended as comments.
;
_shelxl_version_number 2013-4

loop_
_space_group_symop_operation_xyz
'x, y, z'
'-x+1/2, y+1/2, -z+1/2'
'-x, -y, -z'
'x-1/2, -y-1/2, z-1/2'

loop_
_atom_site_label
_atom_site_type_symbol
_atom_site_fract_x
_atom_site_fract_y
_atom_site_fract_z
_atom_site_U_iso_or_equiv
_atom_site_adp_type
_atom_site_occupancy
_atom_site_site_symmetry_order
_atom_site_calc_flag
_atom_site_refinement_flags_posn
_atom_site_refinement_flags_adp
U1 U 0.84493(2) 0.19599(4) 0.37096(2) 0.02733(10) Uani 1 1 d . .
U2 U 0.71453(2) 0.15389(5) 0.46747(2) 0.03162(11) Uani 1 1 d . .
Br1 Br 0.40545(7) -0.0021(2) 0.18444(7) 0.0870(5) Uani 1 1 d . .
Br2 Br 0.51071(8) -0.6474(2) 0.61792(6) 0.0757(4) Uani 1 1 d . .
Br3 Br 0.66128(16) 0.5654(7) 0.74698(12) 0.2246(13) Uani 1 1 d . U
O1 O 0.8442(3) -0.0327(9) 0.3891(3) 0.0427(17) Uani 1 1 d . .
C25 C 0.5975(5) -0.3847(13) 0.5170(4) 0.040(2) Uani 1 1 d . .
H25 H 0.6162 -0.4165 0.4901 0.048 Uiso 1 1 calc R U
O3 O 0.7785(4) -0.0011(9) 0.4932(3) 0.0481(18) Uani 1 1 d . .
C26 C 0.5731(5) -0.5134(15) 0.5428(4) 0.044(3) Uani 1 1 d . .
H26 H 0.5757 -0.6332 0.5339 0.053 Uiso 1 1 calc R U
O2 O 0.8504(3) 0.4199(9) 0.3517(2) 0.0367(15) Uani 1 1 d . .
O4 O 0.6503(4) 0.3100(10) 0.4403(3) 0.053(2) Uani 1 1 d . .
O6 O 0.7318(3) 0.1525(9) 0.3195(2) 0.0376(16) Uani 1 1 d . .
O7 O 0.6942(3) 0.0262(9) 0.3824(2) 0.0377(16) Uani 1 1 d . .
N2 N 0.9655(4) 0.1317(10) 0.3646(3) 0.0322(18) Uani 1 1 d . .
O9 O 0.6539(4) 0.0700(10) 0.5316(3) 0.053(2) Uani 1 1 d . .
C18 C 0.6081(5) 0.0912(15) 0.2464(4) 0.041(2) Uani 1 1 d . .
H18 H 0.6442 0.1237 0.2337 0.049 Uiso 1 1 calc R U
O8 O 0.6359(4) -0.0943(10) 0.4605(3) 0.052(2) Uani 1 1 d . .
N1 N 0.9406(4) 0.2399(10) 0.4543(3) 0.0327(18) Uani 1 1 d . .
O10 O 0.7651(4) 0.3375(11) 0.5344(3) 0.059(2) Uani 1 1 d . .
C32 C 0.7279(6) 0.361(2) 0.6265(5) 0.069(4) Uani 1 1 d . .
H32 H 0.7285 0.2488 0.6111 0.083 Uiso 1 1 calc R U
C1 C 0.9268(6) 0.3022(14) 0.4984(4) 0.044(3) Uani 1 1 d . .
H1 H 0.8825 0.3289 0.4975 0.053 Uiso 1 1 calc R U
C27 C 0.5449(5) -0.4687(15) 0.5818(4) 0.044(3) Uani 1 1 d . .
C17 C 0.6174(5) 0.0595(13) 0.2993(4) 0.034(2) Uani 1 1 d . .
C16 C 0.6859(5) 0.0831(13) 0.3363(4) 0.033(2) Uani 1 1 d . .
C8 C 1.0892(6) -0.0009(19) 0.3611(6) 0.072(4) Uani 1 1 d . .
H8 H 1.1308 -0.0470 0.3605 0.087 Uiso 1 1 calc R U
O11 O 0.8043(6) 0.6121(14) 0.5444(4) 0.092(4) Uani 1 1 d . .
N3 N 0.8572(4) 0.1187(13) 0.2796(3) 0.043(2) Uani 1 1 d . .
C22 C 0.5642(5) 0.0125(14) 0.3185(4) 0.045(3) Uani 1 1 d . .
H22 H 0.5709 -0.0089 0.3540 0.053 Uiso 1 1 calc R U
C23 C 0.6292(5) -0.0708(14) 0.5061(4) 0.043(2) Uani 1 1 d . .
C11 C 0.9186(5) 0.0754(13) 0.2723(4) 0.037(2) Uani 1 1 d . .
C24 C 0.5946(5) -0.2055(15) 0.5304(4) 0.045(3) Uani 1 1 d . .
C35 C 0.7159(9) 0.679(3) 0.6720(7) 0.102(6) Uani 1 1 d . U
H35 H 0.7099 0.7885 0.6870 0.123 Uiso 1 1 calc R U
C9 C 1.0368(6) -0.0030(16) 0.3170(5) 0.059(3) Uani 1 1 d . .
H9 H 1.0423 -0.0511 0.2861 0.071 Uiso 1 1 calc R U
C30 C 0.7756(6) 0.4888(16) 0.5586(4) 0.050(3) Uani 1 1 d . .
C5 C 1.0052(5) 0.2002(12) 0.4567(4) 0.035(2) Uani 1 1 d . .
C19 C 0.5439(5) 0.0737(17) 0.2126(4) 0.052(3) Uani 1 1 d . .
H19 H 0.5368 0.0942 0.1770 0.063 Uiso 1 1 calc R U
C31 C 0.7504(6) 0.5040(18) 0.6060(4) 0.053(3) Uani 1 1 d . .
C10 C 0.9749(5) 0.0682(14) 0.3189(4) 0.041(2) Uani 1 1 d . .
C6 C 1.0184(5) 0.1324(12) 0.4069(4) 0.036(2) Uani 1 1 d . .
C15 C 0.8047(6) 0.1319(19) 0.2380(4) 0.059(4) Uani 1 1 d . .
H15 H 0.7632 0.1616 0.2431 0.071 Uiso 1 1 calc R U
C21 C 0.5000(5) -0.0026(16) 0.2839(5) 0.055(3) Uani 1 1 d . .
H21 H 0.4633 -0.0322 0.2963 0.066 Uiso 1 1 calc R U
C12 C 0.9238(6) 0.0462(16) 0.2218(4) 0.055(3) Uani 1 1 d . .
H12 H 0.9651 0.0151 0.2165 0.066 Uiso 1 1 calc R U
C3 C 1.0414(6) 0.2862(14) 0.5455(5) 0.051(3) Uani 1 1 d . .
H3 H 1.0755 0.3021 0.5762 0.061 Uiso 1 1 calc R U
C14 C 0.8083(6) 0.1040(17) 0.1875(4) 0.056(3) Uani 1 1 d . .
H14 H 0.7701 0.1133 0.1594 0.067 Uiso 1 1 calc R U
C2 C 0.9765(6) 0.3269(14) 0.5444(4) 0.047(3) Uani 1 1 d . .
H2 H 0.9660 0.3704 0.5740 0.057 Uiso 1 1 calc R U
C4 C 1.0566(6) 0.2227(14) 0.5021(4) 0.046(3) Uani 1 1 d . .
H4 H 1.1008 0.1949 0.5028 0.055 Uiso 1 1 calc R U
C28 C 0.5378(7) -0.2942(16) 0.5950(5) 0.061(4) Uani 1 1 d . .
H28 H 0.5157 -0.2658 0.6202 0.074 Uiso 1 1 calc R U
C20 C 0.4917(5) 0.0266(16) 0.2318(5) 0.053(3) Uani 1 1 d . .
C29 C 0.5648(7) -0.1578(17) 0.5698(5) 0.063(4) Uani 1 1 d . .
H29 H 0.5627 -0.0383 0.5792 0.076 Uiso 1 1 calc R U
C36 C 0.7452(7) 0.671(2) 0.6266(7) 0.098(6) Uani 1 1 d . .
H36 H 0.7593 0.7742 0.6129 0.118 Uiso 1 1 calc R U
C13 C 0.8683(7) 0.0633(18) 0.1800(5) 0.062(4) Uani 1 1 d . .
H13 H 0.8723 0.0465 0.1462 0.074 Uiso 1 1 calc R U
C7 C 1.0805(5) 0.0684(15) 0.4061(5) 0.050(3) Uani 1 1 d . .
H7 H 1.1163 0.0726 0.4361 0.060 Uiso 1 1 calc R U
C33 C 0.7032(8) 0.377(3) 0.6713(6) 0.097(5) Uani 1 1 d . .
H33 H 0.6903 0.2754 0.6866 0.116 Uiso 1 1 calc R U
C34 C 0.6990(10) 0.531(3) 0.6900(8) 0.107(6) Uani 1 1 d . U
O5 O 0.7877(3) 0.2983(8) 0.4257(2) 0.0322(15) Uani 1 1 d . .
OW1 O 0.7778(5) 0.6477(10) 0.4384(3) 0.071(3) Uani 1 1 d . .

loop_
_atom_site_aniso_label
_atom_site_aniso_U_11
_atom_site_aniso_U_22
_atom_site_aniso_U_33
_atom_site_aniso_U_23
_atom_site_aniso_U_13
_atom_site_aniso_U_12
U1 0.02485(18) 0.03152(19) 0.02613(18) 0.00080(14) 0.00776(13) -0.00163(14)
U2 0.0348(2) 0.0323(2) 0.0305(2) -0.00035(14) 0.01341(16) -0.00220(15)
Br1 0.0442(8) 0.0912(11) 0.1014(12) -0.0089(9) -0.0220(7) -0.0059(7)
Br2 0.0833(10) 0.0766(9) 0.0779(10) 0.0198(8) 0.0402(8) -0.0168(8)
Br3 0.1609(18) 0.401(2) 0.1425(17) -0.0812(16) 0.0942(15) 0.0087(17)
O1 0.032(4) 0.047(4) 0.048(4) 0.006(3) 0.009(3) -0.008(3)
C25 0.042(6) 0.040(6) 0.042(6) -0.007(5) 0.020(5) -0.007(5)
O3 0.051(5) 0.048(4) 0.042(4) 0.006(3) 0.008(4) 0.007(4)
C26 0.041(6) 0.052(7) 0.045(6) -0.011(5) 0.021(5) -0.008(5)
O2 0.040(4) 0.041(4) 0.032(4) 0.003(3) 0.014(3) 0.001(3)
O4 0.047(5) 0.049(5) 0.072(6) 0.003(4) 0.030(4) 0.011(4)
O6 0.031(4) 0.057(4) 0.028(4) 0.002(3) 0.012(3) -0.005(3)
O7 0.042(4) 0.045(4) 0.025(3) 0.000(3) 0.006(3) -0.011(3)
N2 0.029(4) 0.030(4) 0.039(5) -0.001(3) 0.010(4) -0.003(3)
O9 0.069(5) 0.049(4) 0.052(5) -0.012(4) 0.033(4) -0.021(4)
C18 0.034(6) 0.054(6) 0.037(6) -0.003(5) 0.012(5) 0.000(5)
O8 0.064(5) 0.058(5) 0.039(4) -0.009(4) 0.024(4) -0.024(4)
N1 0.033(4) 0.030(4) 0.034(4) 0.000(3) 0.008(4) -0.002(3)
O10 0.077(6) 0.063(5) 0.047(5) -0.022(4) 0.033(4) -0.028(4)
C32 0.045(8) 0.122(13) 0.037(7) -0.005(8) 0.006(6) 0.000(8)
C1 0.042(6) 0.050(6) 0.034(6) -0.001(5) 0.001(5) -0.007(5)
C27 0.039(6) 0.048(6) 0.049(6) 0.004(5) 0.017(5) -0.003(5)
C17 0.029(5) 0.037(5) 0.034(5) -0.009(4) 0.005(4) -0.002(4)
C16 0.031(5) 0.034(5) 0.032(5) -0.002(4) 0.005(4) -0.002(4)
C8 0.035(7) 0.094(11) 0.097(11) -0.001(9) 0.032(7) 0.016(7)
O11 0.142(10) 0.083(7) 0.052(6) -0.013(5) 0.027(6) -0.060(7)
N3 0.035(5) 0.066(6) 0.034(5) -0.002(4) 0.017(4) -0.014(4)
C22 0.034(6) 0.055(7) 0.045(6) 0.005(5) 0.012(5) -0.007(5)
C23 0.051(7) 0.044(6) 0.037(6) -0.001(5) 0.018(5) -0.003(5)
C11 0.039(6) 0.034(5) 0.044(6) -0.008(4) 0.021(5) -0.007(4)
C24 0.038(6) 0.053(7) 0.050(7) 0.004(5) 0.020(5) -0.012(5)
C35 0.101(9) 0.116(9) 0.091(8) -0.054(7) 0.026(7) 0.029(7)
C9 0.051(8) 0.071(8) 0.064(8) -0.018(7) 0.032(7) 0.010(6)
C30 0.052(7) 0.058(7) 0.033(6) -0.011(5) 0.003(5) -0.007(6)
C5 0.033(5) 0.029(5) 0.042(6) 0.008(4) 0.009(4) 0.000(4)
C19 0.034(6) 0.074(8) 0.041(6) 0.002(6) -0.005(5) 0.014(6)
C31 0.039(6) 0.074(8) 0.043(6) -0.008(6) 0.006(5) 0.017(6)
C10 0.038(6) 0.041(6) 0.044(6) -0.013(5) 0.011(5) -0.009(5)
C6 0.029(5) 0.030(5) 0.050(6) 0.003(4) 0.012(5) 0.003(4)
C15 0.039(7) 0.105(10) 0.032(6) 0.001(6) 0.005(5) -0.022(7)
C21 0.028(6) 0.069(8) 0.065(8) 0.006(7) 0.007(5) -0.006(5)
C12 0.064(8) 0.065(8) 0.048(7) -0.007(6) 0.036(6) -0.013(6)
C3 0.048(7) 0.036(6) 0.054(7) -0.002(5) -0.014(6) -0.005(5)
C14 0.056(8) 0.079(9) 0.031(6) -0.009(6) 0.009(5) -0.031(7)
C2 0.057(8) 0.047(6) 0.032(6) 0.005(5) 0.000(5) -0.008(5)
C4 0.041(6) 0.036(6) 0.052(7) 0.002(5) -0.003(5) -0.006(5)
C28 0.082(10) 0.059(8) 0.060(8) 0.000(6) 0.047(7) -0.018(7)
C20 0.032(6) 0.053(7) 0.063(8) -0.004(6) -0.006(5) 0.007(5)
C29 0.082(10) 0.059(8) 0.066(8) 0.002(6) 0.049(8) -0.001(7)
C36 0.040(8) 0.110(13) 0.132(15) -0.057(11) 0.001(9) 0.009(8)
C13 0.081(10) 0.072(8) 0.040(7) -0.017(6) 0.030(7) -0.028(7)
C7 0.031(6) 0.053(7) 0.065(8) -0.001(6) 0.010(5) 0.000(5)
C33 0.075(11) 0.149(17) 0.067(10) -0.002(11) 0.022(9) 0.000(11)
C34 0.107(6) 0.107(6) 0.107(6) -0.0004(10) 0.0291(19) 0.0004(10)
O5 0.031(4) 0.031(3) 0.037(4) -0.002(3) 0.015(3) -0.001(3)
OW1 0.120(8) 0.040(5) 0.054(5) -0.012(4) 0.025(5) -0.005(5)

loop_
_atom_type_symbol
_atom_type_description
_atom_type_scat_dispersion_real
_atom_type_scat_dispersion_imag
_atom_type_scat_source
C C 0.0033 0.0016 'International Tables Vol C Tables 4.2.6.8 and 6.1.1.4'
H H 0.0000 0.0000 'International Tables Vol C Tables 4.2.6.8 and 6.1.1.4'
N N 0.0061 0.0033 'International Tables Vol C Tables 4.2.6.8 and 6.1.1.4'
O O 0.0106 0.0060 'International Tables Vol C Tables 4.2.6.8 and 6.1.1.4'
Br Br -0.2901 2.4595 'International Tables Vol C Tables 4.2.6.8 and 6.1.1.4'
U U -9.6767 9.6646 'International Tables Vol C Tables 4.2.6.8 and 6.1.1.4'

loop_
_geom_angle_atom_site_label_1
_geom_angle_atom_site_label_2
_geom_angle_atom_site_label_3
_geom_angle
O2 U1 O1 176.3(3)
O2 U1 O5 87.3(3)
O1 U1 O5 96.1(3)
O2 U1 O6 95.3(3)
O1 U1 O6 86.9(3)
O5 U1 O6 79.2(2)
O2 U1 N1 92.0(3)
O1 U1 N1 87.1(3)
O5 U1 N1 79.2(2)
O6 U1 N1 156.8(2)
O2 U1 N3 84.7(3)
O1 U1 N3 92.9(3)
O5 U1 N3 153.2(3)
O6 U1 N3 76.1(2)
N1 U1 N3 126.6(3)
O2 U1 N2 91.1(3)
O1 U1 N2 85.3(3)
O5 U1 N2 142.3(2)
O6 U1 N2 138.4(2)
N1 U1 N2 63.2(2)
N3 U1 N2 63.6(3)
O3 U2 O4 178.9(3)
O3 U2 O10 87.4(3)
O4 U2 O10 93.3(4)
O3 U2 O5 88.5(3)
O4 U2 O5 90.7(3)
O10 U2 O5 82.8(2)
O3 U2 O7 91.6(3)
O4 U2 O7 87.5(3)
O10 U2 O7 155.8(3)
O5 U2 O7 73.0(2)
O3 U2 O8 86.8(3)
O4 U2 O8 93.4(3)
O10 U2 O8 132.5(3)
O5 U2 O8 144.0(2)
O7 U2 O8 71.4(2)
O3 U2 O9 91.9(3)
O4 U2 O9 89.1(3)
O10 U2 O9 79.8(3)
O5 U2 O9 162.5(2)
O7 U2 O9 124.4(2)
O8 U2 O9 53.4(2)
O3 U2 C23 86.8(3)
O4 U2 C23 93.8(3)
O10 U2 C23 105.9(3)
O5 U2 C23 169.8(3)
O7 U2 C23 98.1(3)
O8 U2 C23 26.7(3)
O9 U2 C23 27.0(3)
C26 C25 C24 120.3(10)
C25 C26 C27 120.5(10)
C16 O6 U1 124.4(6)
C16 O7 U2 136.7(6)
C6 N2 C10 117.9(8)
C6 N2 U1 121.8(6)
C10 N2 U1 119.6(6)
C23 O9 U2 92.7(6)
C17 C18 C19 119.1(10)
C23 O8 U2 93.7(6)
C5 N1 C1 117.9(8)
C5 N1 U1 122.3(6)
C1 N1 U1 119.8(6)
C30 O10 U2 154.5(8)
C31 C32 C33 121.1(16)
N1 C1 C2 122.0(11)
C26 C27 C28 121.8(10)
C26 C27 Br2 120.7(9)
C28 C27 Br2 117.4(8)
C22 C17 C18 120.8(9)
C22 C17 C16 119.6(9)
C18 C17 C16 119.5(9)
O6 C16 O7 124.1(8)
O6 C16 C17 118.9(8)
O7 C16 C17 116.9(8)
C7 C8 C9 119.9(11)
C15 N3 C11 118.6(9)
C15 N3 U1 120.2(7)
C11 N3 U1 121.0(6)
C17 C22 C21 119.2(10)
O8 C23 O9 119.2(10)
O8 C23 C24 120.9(10)
O9 C23 C24 119.9(9)
O8 C23 U2 59.6(5)
O9 C23 U2 60.3(5)
C24 C23 U2 170.6(8)
N3 C11 C12 119.2(10)
N3 C11 C10 116.5(9)
C12 C11 C10 124.3(10)
C25 C24 C29 119.8(10)
C25 C24 C23 118.8(10)
C29 C24 C23 121.1(11)
C34 C35 C36 118.3(16)
C8 C9 C10 119.0(11)
O11 C30 O10 122.7(11)
O11 C30 C31 121.2(11)
O10 C30 C31 116.1(11)
N1 C5 C4 121.9(10)
N1 C5 C6 116.2(8)
C4 C5 C6 121.9(9)
C20 C19 C18 119.7(11)
C32 C31 C36 119.2(14)
C32 C31 C30 121.4(12)
C36 C31 C30 119.2(14)
N2 C10 C9 121.1(10)
N2 C10 C11 118.2(9)
C9 C10 C11 120.8(10)
N2 C6 C7 122.5(10)
N2 C6 C5 116.0(8)
C7 C6 C5 121.4(10)
N3 C15 C14 123.6(12)
C20 C21 C22 119.3(11)
C13 C12 C11 120.1(11)
C4 C3 C2 120.5(10)
C13 C14 C15 118.2(12)
C1 C2 C3 118.7(11)
C3 C4 C5 118.9(11)
C27 C28 C29 118.7(11)
C19 C20 C21 121.9(10)
C19 C20 Br1 118.5(9)
C21 C20 Br1 119.6(9)
C24 C29 C28 118.8(12)
C31 C36 C35 116.8(17)
C14 C13 C12 120.2(11)
C8 C7 C6 119.5(11)
C34 C33 C32 119(2)
C33 C34 C35 125(2)
C33 C34 Br3 121.6(17)
C35 C34 Br3 112.8(17)
U1 O5 U2 131.7(3)

loop_
_geom_bond_atom_site_label_1
_geom_bond_atom_site_label_2
_geom_bond_distance
U1 O2 1.759(7)
U1 O1 1.774(7)
U1 O5 2.241(6)
U1 O6 2.388(6)
U1 N1 2.561(8)
U1 N3 2.575(8)
U1 N2 2.583(8)
U2 O3 1.749(7)
U2 O4 1.766(7)
U2 O10 2.263(7)
U2 O5 2.361(6)
U2 O7 2.383(6)
U2 O8 2.435(7)
U2 O9 2.451(7)
U2 C23 2.818(11)
Br1 C20 1.896(11)
Br2 C27 1.887(11)
Br3 C34 1.90(2)
C25 C26 1.354(14)
C25 C24 1.389(15)
C26 C27 1.359(14)
O6 C16 1.260(11)
O7 C16 1.265(11)
N2 C6 1.340(12)
N2 C10 1.366(12)
O9 C23 1.279(12)
C18 C17 1.387(13)
C18 C19 1.392(14)
O8 C23 1.267(12)
N1 C5 1.350(12)
N1 C1 1.359(13)
O10 C30 1.288(13)
C32 C31 1.338(18)
C32 C33 1.422(19)
C1 C2 1.379(14)
C27 C28 1.367(16)
C17 C22 1.374(13)
C17 C16 1.498(13)
C8 C7 1.357(17)
C8 C9 1.364(17)
O11 C30 1.210(14)
N3 C15 1.327(13)
N3 C11 1.370(12)
C22 C21 1.398(14)
C23 C24 1.478(14)
C11 C12 1.392(14)
C11 C10 1.454(14)
C24 C29 1.395(15)
C35 C34 1.29(2)
C35 C36 1.49(2)
C9 C10 1.397(14)
C30 C31 1.490(16)
C5 C4 1.384(14)
C5 C6 1.508(14)
C19 C20 1.356(16)
C31 C36 1.379(18)
C6 C7 1.373(14)
C15 C14 1.379(15)
C21 C20 1.366(16)
C12 C13 1.370(17)
C3 C4 1.361(16)
C3 C2 1.366(16)
C14 C13 1.342(17)
C28 C29 1.414(16)
C33 C34 1.26(2)
